data_9002602
loop_
_publ_author_name
'Henderson, C. M. B.'
'Redfern, S. A. T.'
'Smith, R. I.'
'Knight, K. S.'
'Charnock, J. M.'

_publ_section_title
;Composition and temperature dependence of cation ordering in Ni-Mg olivine
 solid solutions: A time-of-flight neutron powder diffraction and EXAFS study
 Sample: Mg50Ni50 at T = 800 C
;
_journal_name_full 'American Mineralogist'
_journal_page_first 1170
_journal_page_last 1187
_journal_volume 86
_journal_year 2001
_chemical_formula_structural MgNi(SiO4)
_chemical_formula_sum 'Mg Ni O4 Si'
_chemical_name_mineral Olivine
_space_group_IT_number 62
_symmetry_space_group_name_Hall '-P 2c 2ab'
_symmetry_space_group_name_H-M 'P b n m'
_cell_angle_alpha 90
_cell_angle_beta 90
_cell_angle_gamma 90
_cell_length_a 4.77267
_cell_length_b 10.2901
_cell_length_c 6.00184
_cell_formula_units_Z 4
_cell_volume 294.758
_database_code_amcsd 0002691
_diffrn_ambient_temperature 1073.15
_exptl_crystal_density_diffrn 3.945
_cod_original_formula_sum 'Si O4 (Ni Mg)'
_cod_database_code 9002602

loop_
_space_group_symop_operation_xyz
x,y,z
x,y,1/2-z
-x,-y,1/2+z
1/2+x,1/2-y,1/2+z
1/2-x,1/2+y,1/2-z
1/2-x,1/2+y,z
1/2+x,1/2-y,-z
-x,-y,-z

loop_
_atom_site_label
_atom_site_fract_x
_atom_site_fract_y
_atom_site_fract_z
_atom_site_occupancy
_atom_site_U_iso_or_equiv
Si 0.42500 0.09270 0.25000 1.00000 0.00963
O1 0.76640 0.09350 0.25000 1.00000 0.01532
O2 0.22140 0.44730 0.25000 1.00000 0.01469
O3 0.27610 0.16170 0.03300 1.00000 0.01482
Ni1 0.00000 0.00000 0.00000 0.75000 0.01444
Mg1 0.00000 0.00000 0.00000 0.25000 0.01444
Ni2 0.99000 0.27710 0.25000 0.25000 0.01545
Mg2 0.99000 0.27710 0.25000 0.75000 0.01545

loop_
_cod_related_entry_id
_cod_related_entry_database
_cod_related_entry_code
1 AMCSD 0002691
